data_7250288
loop_
_publ_author_name
'Al Riyami, Najat A.'
'Husband, John S.'
'Al Shihhi, Amira'
'Sivakumar, Nallusamy'
'Al-Rasbi, Nawal K.'

_publ_section_title
;
 Self-assembly of Sm(iii) Schiff base complexes: crystal structure,
 luminescence and antibacterial inhibition activity
;
_journal_issue 19
_journal_name_full CrystEngComm
_journal_page_first 3061
_journal_page_last 3074
_journal_paper_doi 10.1039/D4CE00843J
_journal_volume 27
_journal_year 2025
_chemical_formula_sum 'C52 H46 F6 N3 O11 Sm'
_chemical_formula_weight 1153.27
_space_group_crystal_system triclinic
_space_group_IT_number 2
_space_group_name_Hall '-P 1'
_space_group_name_H-M_alt 'P -1'
_atom_sites_solution_hydrogens geom
_audit_creation_method SHELXL-2019/3
_audit_update_record
;
2024-06-18 deposited with the CCDC.	2025-04-02 downloaded from the CCDC.
;
_cell_angle_alpha 66.38(7)
_cell_angle_beta 81.58(8)
_cell_angle_gamma 78.42(8)
_cell_formula_units_Z 2
_cell_length_a 11.659(13)
_cell_length_b 14.662(14)
_cell_length_c 17.291(15)
_cell_measurement_reflns_used 8031
_cell_measurement_temperature 298(2)
_cell_measurement_theta_max 48.22
_cell_measurement_theta_min 3
_cell_volume 2646(5)
_computing_structure_refinement 'SHELXL-2019/2 (Sheldrick, 2019)'
_diffrn_ambient_temperature 298(2)
_diffrn_detector_area_resol_mean 6.67
_diffrn_measured_fraction_theta_full 0.953
_diffrn_measured_fraction_theta_max 0.953
_diffrn_measurement_device_type 'STOE IPDS II'
_diffrn_measurement_method ipds
_diffrn_radiation_type MoK\a
_diffrn_radiation_wavelength 0.71073
_diffrn_reflns_av_R_equivalents 0.0856
_diffrn_reflns_av_unetI/netI 0.0734
_diffrn_reflns_Laue_measured_fraction_full 0.953
_diffrn_reflns_Laue_measured_fraction_max 0.953
_diffrn_reflns_limit_h_max 13
_diffrn_reflns_limit_h_min -13
_diffrn_reflns_limit_k_max 16
_diffrn_reflns_limit_k_min -16
_diffrn_reflns_limit_l_max 17
_diffrn_reflns_limit_l_min -19
_diffrn_reflns_number 14859
_diffrn_reflns_point_group_measured_fraction_full 0.953
_diffrn_reflns_point_group_measured_fraction_max 0.953
_diffrn_reflns_theta_full 24.108
_diffrn_reflns_theta_max 24.108
_diffrn_reflns_theta_min 1.788
_diffrn_source X-ray
_exptl_absorpt_coefficient_mu 1.191
_exptl_absorpt_correction_T_max 0.89
_exptl_absorpt_correction_T_min 0.81
_exptl_absorpt_correction_type multi-scan
_exptl_crystal_colour yellowish
_exptl_crystal_density_diffrn 1.448
_exptl_crystal_density_method 'not measured'
_exptl_crystal_description needle
_exptl_crystal_F_000 1166
_exptl_crystal_size_max 0.180
_exptl_crystal_size_mid 0.100
_exptl_crystal_size_min 0.100
_refine_diff_density_max 1.972
_refine_diff_density_min -2.179
_refine_diff_density_rms 0.145
_refine_ls_extinction_method none
_refine_ls_goodness_of_fit_ref 1.040
_refine_ls_hydrogen_treatment constr
_refine_ls_matrix_type full
_refine_ls_number_parameters 659
_refine_ls_number_reflns 8031
_refine_ls_number_restraints 0
_refine_ls_restrained_S_all 1.040
_refine_ls_R_factor_all 0.0948
_refine_ls_R_factor_gt 0.0855
_refine_ls_shift/su_max 0.001
_refine_ls_shift/su_mean 0.000
_refine_ls_structure_factor_coef Fsqd
_refine_ls_weighting_details 'w=1/[\s^2^(Fo^2^)+(0.1754P)^2^+1.3911P] where P=(Fo^2^+2Fc^2^)/3'
_refine_ls_weighting_scheme calc
_refine_ls_wR_factor_gt 0.2250
_refine_ls_wR_factor_ref 0.2375
_reflns_Friedel_coverage 0.000
_reflns_number_gt 6855
_reflns_number_total 8031
_reflns_threshold_expression 'I > 2\s(I)'
_cod_data_source_file d4ce00843j2.cif
_cod_data_source_block shelx_CCDC1
_cod_depositor_comments 'Adding full bibliography for 7250287--7250288.cif.'
_cod_database_code 7250288
_shelx_shelxl_version_number 2019/3
_shelx_space_group_comment
;
The symmetry employed for this shelxl refinement is uniquely defined
by the following loop, which should always be used as a source of
symmetry information in preference to the above space-group names.
They are only intended as comments.
;
_shelx_estimated_absorpt_t_min 0.814
_shelx_estimated_absorpt_t_max 0.890

loop_
_space_group_symop_operation_xyz
'x, y, z'
'-x, -y, -z'

loop_
_atom_site_label
_atom_site_type_symbol
_atom_site_fract_x
_atom_site_fract_y
_atom_site_fract_z
_atom_site_U_iso_or_equiv
_atom_site_adp_type
_atom_site_occupancy
_atom_site_site_symmetry_order
_atom_site_calc_flag
_atom_site_refinement_flags_posn
_atom_site_refinement_flags_adp
_atom_site_refinement_flags_occupancy
_atom_site_disorder_assembly
_atom_site_disorder_group
Sm1 Sm 1.08239(4) 0.73854(3) 0.23197(2) 0.0703(2) Uani 1 1 d . . . . .
F1 F 0.9804(11) 0.6636(9) -0.0085(8) 0.194(5) Uani 1 1 d . . . . .
F2 F 1.0284(18) 0.5228(11) 0.0744(7) 0.280(10) Uani 1 1 d . . . . .
F3 F 1.1324(9) 0.5792(11) -0.0288(8) 0.200(5) Uani 1 1 d . . . . .
F4 F 1.4115(11) 0.8323(16) 0.3204(8) 0.266(9) Uani 1 1 d . . . . .
F5 F 1.3873(12) 0.7174(11) 0.4268(13) 0.261(9) Uani 1 1 d . . . . .
F6 F 1.3453(10) 0.8492(13) 0.4286(11) 0.233(7) Uani 1 1 d . . . . .
O1 O 1.1086(6) 0.5780(5) 0.3374(4) 0.0923(18) Uani 1 1 d . . . . .
O2 O 1.1110(6) 0.8948(4) 0.1351(4) 0.0853(16) Uani 1 1 d . . . . .
O3 O 1.2717(6) 0.6875(5) 0.1737(4) 0.0857(16) Uani 1 1 d . . . . .
O4 O 1.0571(5) 0.6774(5) 0.1259(4) 0.0859(16) Uani 1 1 d . . . . .
O5 O 1.2250(6) 0.7641(5) 0.3065(4) 0.0890(17) Uani 1 1 d . . . . .
O6 O 0.9860(6) 0.8152(5) 0.3277(4) 0.0876(17) Uani 1 1 d . . . . .
O7 O 0.8852(5) 0.8336(5) 0.1795(4) 0.0835(15) Uani 1 1 d . . . . .
O8 O 0.8826(6) 0.6841(5) 0.2766(5) 0.0953(18) Uani 1 1 d . . . . .
O9 O 1.0216(11) 0.1091(9) 0.2784(7) 0.151(4) Uani 1 1 d . . . . .
O10 O 0.3285(10) 1.2755(12) 0.2300(12) 0.214(7) Uani 1 1 d . . . . .
N1 N 0.9442(8) 0.4661(6) 0.4132(5) 0.088(2) Uani 1 1 d . . . . .
H1 H 0.962003 0.521800 0.375302 0.106 Uiso 1 1 calc R U . . .
N2 N 0.9411(7) 1.0473(6) 0.0759(5) 0.0819(19) Uani 1 1 d . . . . .
H77 H 0.958475 0.983302 0.102862 0.098 Uiso 1 1 calc R U . . .
C1 C 1.1843(8) 0.5062(7) 0.3829(6) 0.082(2) Uani 1 1 d . . . . .
C2 C 1.3034(10) 0.5137(8) 0.3777(7) 0.101(3) Uani 1 1 d . . . . .
H2 H 1.330457 0.571559 0.338172 0.121 Uiso 1 1 calc R U . . .
C3 C 1.3813(12) 0.4382(10) 0.4292(9) 0.127(4) Uani 1 1 d . . . . .
H3 H 1.459773 0.445258 0.424588 0.152 Uiso 1 1 calc R U . . .
C4 C 1.3424(14) 0.3514(11) 0.4880(12) 0.157(6) Uani 1 1 d . . . . .
H4 H 1.395347 0.299075 0.521624 0.188 Uiso 1 1 calc R U . . .
N3 N 0.8254(8) 0.7708(7) 0.2309(6) 0.093(2) Uani 1 1 d . . . . .
C5 C 1.2279(12) 0.3426(9) 0.4967(9) 0.129(5) Uani 1 1 d . . . . .
H5 H 1.202357 0.284889 0.537638 0.154 Uiso 1 1 calc R U . . .
C6 C 1.1472(11) 0.4179(8) 0.4456(8) 0.101(3) Uani 1 1 d . . . . .
C7 C 1.0284(12) 0.4046(8) 0.4554(7) 0.101(3) Uani 1 1 d . . . . .
H7 H 1.009443 0.344672 0.497073 0.121 Uiso 1 1 calc R U . . .
C8 C 0.8224(11) 0.4533(11) 0.4216(8) 0.112(4) Uani 1 1 d . . . . .
H8A H 0.772932 0.509053 0.432617 0.135 Uiso 1 1 calc R U . . .
H8B H 0.810318 0.391637 0.469589 0.135 Uiso 1 1 calc R U . . .
C9 C 0.7866(11) 0.4486(10) 0.3426(9) 0.118(4) Uani 1 1 d . . . . .
H9A H 0.702846 0.446870 0.349179 0.142 Uiso 1 1 calc R U . . .
H9B H 0.800580 0.509885 0.294854 0.142 Uiso 1 1 calc R U . . .
C10 C 0.8495(11) 0.3594(9) 0.3220(7) 0.100(3) Uani 1 1 d . . . . .
C11 C 0.9507(14) 0.3672(10) 0.2695(8) 0.118(4) Uani 1 1 d . . . . .
H11 H 0.979697 0.427991 0.245116 0.141 Uiso 1 1 calc R U . . .
C12 C 1.0085(15) 0.2852(14) 0.2534(9) 0.140(5) Uani 1 1 d . . . . .
H12 H 1.075482 0.291819 0.216287 0.168 Uiso 1 1 calc R U . . .
C13 C 0.9703(13) 0.1922(11) 0.2906(8) 0.113(4) Uani 1 1 d . . . . .
C14 C 0.8683(13) 0.1884(10) 0.3409(9) 0.116(4) Uani 1 1 d . . . . .
H14 H 0.837769 0.128266 0.364518 0.139 Uiso 1 1 calc R U . . .
C15 C 0.8100(12) 0.2682(10) 0.3576(8) 0.109(3) Uani 1 1 d . . . . .
H15 H 0.742092 0.261464 0.393700 0.131 Uiso 1 1 calc R U . . .
C16 C 1.1275(18) 0.1121(15) 0.2270(11) 0.170(7) Uani 1 1 d . . . . .
H16A H 1.154509 0.047288 0.223794 0.254 Uiso 1 1 calc R U . . .
H16B H 1.114573 0.162039 0.171248 0.254 Uiso 1 1 calc R U . . .
H16C H 1.185541 0.128883 0.250992 0.254 Uiso 1 1 calc R U . . .
C17 C 1.1869(8) 0.9574(7) 0.0987(5) 0.076(2) Uani 1 1 d . . . . .
C18 C 1.3051(9) 0.9323(8) 0.1115(6) 0.087(2) Uani 1 1 d . . . . .
H18 H 1.333836 0.867515 0.147805 0.105 Uiso 1 1 calc R U . . .
O99 O 0.7151(9) 0.7910(9) 0.2433(8) 0.154(4) Uani 1 1 d . . . . .
C19 C 1.3812(10) 1.0001(10) 0.0722(8) 0.104(3) Uani 1 1 d . . . . .
H19 H 1.460413 0.980063 0.081881 0.125 Uiso 1 1 calc R U . . .
C20 C 1.3427(12) 1.0978(9) 0.0182(8) 0.110(3) Uani 1 1 d . . . . .
H20 H 1.394963 1.143586 -0.007174 0.132 Uiso 1 1 calc R U . . .
C21 C 1.2289(11) 1.1250(7) 0.0034(6) 0.095(3) Uani 1 1 d . . . . .
H21 H 1.203543 1.189618 -0.034727 0.114 Uiso 1 1 calc R U . . .
C22 C 1.1453(9) 1.0586(7) 0.0439(5) 0.082(2) Uani 1 1 d . . . . .
C23 C 1.0263(9) 1.0962(7) 0.0350(6) 0.083(2) Uani 1 1 d . . . . .
H23 H 1.006443 1.161817 -0.003461 0.100 Uiso 1 1 calc R U . . .
C24 C 0.8186(9) 1.0920(8) 0.0797(6) 0.088(3) Uani 1 1 d . . . . .
H24A H 0.768638 1.044876 0.082896 0.106 Uiso 1 1 calc R U . . .
H24B H 0.802778 1.152426 0.029300 0.106 Uiso 1 1 calc R U . . .
C25 C 0.7944(12) 1.1175(12) 0.1570(8) 0.120(4) Uani 1 1 d . . . . .
H25A H 0.815827 1.056744 0.205976 0.144 Uiso 1 1 calc R U . . .
H25B H 0.844583 1.165237 0.151878 0.144 Uiso 1 1 calc R U . . .
C26 C 0.6699(12) 1.1610(11) 0.1727(8) 0.115(4) Uani 1 1 d . . . . .
C27 C 0.5776(18) 1.1131(15) 0.1808(15) 0.181(8) Uani 1 1 d . . . . .
H27 H 0.591413 1.051004 0.175640 0.218 Uiso 1 1 calc R U . . .
C28 C 0.4627(17) 1.1551(19) 0.1967(19) 0.228(13) Uani 1 1 d . . . . .
H28 H 0.400695 1.123256 0.197774 0.274 Uiso 1 1 calc R U . . .
C29 C 0.4405(14) 1.2430(15) 0.2106(13) 0.162(7) Uani 1 1 d . . . . .
C30 C 0.5295(16) 1.2833(14) 0.2099(12) 0.151(6) Uani 1 1 d . . . . .
H30 H 0.515533 1.339217 0.224650 0.181 Uiso 1 1 calc R U . . .
C31 C 0.6471(14) 1.2481(12) 0.1883(9) 0.134(5) Uani 1 1 d . . . . .
H31 H 0.707402 1.283021 0.184664 0.161 Uiso 1 1 calc R U . . .
C32 C 0.3045(18) 1.3530(19) 0.2597(18) 0.224(12) Uani 1 1 d . . . . .
H32A H 0.221238 1.368375 0.270855 0.337 Uiso 1 1 calc R U . . .
H32B H 0.342640 1.332430 0.310982 0.337 Uiso 1 1 calc R U . . .
H32C H 0.332954 1.411847 0.217908 0.337 Uiso 1 1 calc R U . . .
C33 C 1.0683(9) 0.5997(8) 0.0309(7) 0.089(3) Uani 1 1 d . . . . .
C34 C 1.1292(10) 0.6359(7) 0.0822(6) 0.084(2) Uani 1 1 d . . . . .
C35 C 1.2477(9) 0.6248(8) 0.0747(7) 0.095(3) Uani 1 1 d . . . . .
H35 H 1.286947 0.597715 0.036082 0.114 Uiso 1 1 calc R U . . .
C36 C 1.3175(9) 0.6513(7) 0.1212(6) 0.083(2) Uani 1 1 d . . . . .
C37 C 1.4484(9) 0.6371(9) 0.1064(8) 0.102(3) Uani 1 1 d . . . . .
C38 C 1.5121(11) 0.6511(9) 0.1597(9) 0.111(4) Uani 1 1 d . . . . .
H38 H 1.472932 0.672320 0.201897 0.133 Uiso 1 1 calc R U . . .
C39 C 1.6314(14) 0.6348(13) 0.1527(12) 0.148(6) Uani 1 1 d . . . . .
H39 H 1.673741 0.641382 0.191267 0.177 Uiso 1 1 calc R U . . .
C40 C 1.6882(13) 0.6083(15) 0.087(2) 0.195(11) Uani 1 1 d . . . . .
H40 H 1.769695 0.592686 0.083705 0.234 Uiso 1 1 calc R U . . .
C41 C 1.6248(15) 0.6047(16) 0.0276(16) 0.186(9) Uani 1 1 d . . . . .
H41 H 1.662944 0.593199 -0.019561 0.224 Uiso 1 1 calc R U . . .
C42 C 1.5042(13) 0.6184(15) 0.0389(14) 0.179(8) Uani 1 1 d . . . . .
H42 H 1.460565 0.614850 -0.000457 0.214 Uiso 1 1 calc R U . . .
C43 C 1.3406(11) 0.8063(13) 0.3809(9) 0.115(4) Uani 1 1 d . . . . .
C44 C 1.2199(9) 0.8065(8) 0.3584(6) 0.086(2) Uani 1 1 d . . . . .
C45 C 1.1215(9) 0.8444(8) 0.3975(6) 0.090(3) Uani 1 1 d . . . . .
H45 H 1.131461 0.866938 0.438868 0.108 Uiso 1 1 calc R U . . .
C46 C 1.0070(9) 0.8505(7) 0.3776(6) 0.081(2) Uani 1 1 d . . . . .
C47 C 0.9034(9) 0.8911(7) 0.4223(6) 0.085(2) Uani 1 1 d . . . . .
C48 C 0.7942(10) 0.9192(8) 0.3873(7) 0.095(3) Uani 1 1 d . . . . .
H48 H 0.787669 0.916094 0.335502 0.114 Uiso 1 1 calc R U . . .
C49 C 0.6983(11) 0.9511(10) 0.4303(9) 0.117(4) Uani 1 1 d . . . . .
H49 H 0.625496 0.969372 0.407871 0.140 Uiso 1 1 calc R U . . .
C50 C 0.7078(15) 0.9567(12) 0.5059(11) 0.137(5) Uani 1 1 d . . . . .
H50 H 0.641003 0.977512 0.534922 0.165 Uiso 1 1 calc R U . . .
C51 C 0.8080(15) 0.9334(14) 0.5376(10) 0.143(6) Uani 1 1 d . . . . .
H51 H 0.811492 0.940647 0.588153 0.172 Uiso 1 1 calc R U . . .
C52 C 0.9136(12) 0.8972(11) 0.4989(7) 0.116(4) Uani 1 1 d . . . . .
H52 H 0.984823 0.878851 0.523444 0.140 Uiso 1 1 calc R U . . .

loop_
_atom_site_aniso_label
_atom_site_aniso_U_11
_atom_site_aniso_U_22
_atom_site_aniso_U_33
_atom_site_aniso_U_23
_atom_site_aniso_U_13
_atom_site_aniso_U_12
Sm1 0.0767(3) 0.0691(3) 0.0627(3) -0.0247(2) -0.00920(19) -0.00443(19)
F1 0.219(11) 0.189(9) 0.233(11) -0.135(9) -0.131(9) 0.039(8)
F2 0.51(3) 0.241(12) 0.141(8) -0.014(8) -0.106(12) -0.245(16)
F3 0.139(8) 0.332(16) 0.230(11) -0.217(13) -0.001(7) -0.036(8)
F4 0.136(9) 0.54(3) 0.153(9) -0.123(14) 0.002(7) -0.150(13)
F5 0.178(11) 0.210(12) 0.39(2) -0.072(14) -0.191(14) 0.004(9)
F6 0.142(9) 0.357(19) 0.334(17) -0.263(17) -0.042(9) -0.035(10)
O1 0.088(4) 0.079(4) 0.086(4) -0.005(3) -0.012(3) -0.010(3)
O2 0.084(4) 0.074(3) 0.091(4) -0.026(3) -0.010(3) -0.005(3)
O3 0.087(4) 0.099(4) 0.082(4) -0.048(4) -0.005(3) -0.011(3)
O4 0.076(4) 0.106(4) 0.090(4) -0.056(4) -0.015(3) -0.001(3)
O5 0.084(4) 0.101(4) 0.089(4) -0.047(4) -0.017(3) 0.001(3)
O6 0.087(4) 0.106(4) 0.078(4) -0.047(4) -0.018(3) 0.001(3)
O7 0.071(4) 0.087(4) 0.086(4) -0.029(3) -0.017(3) -0.001(3)
O8 0.099(5) 0.076(4) 0.100(5) -0.026(3) -0.007(4) -0.010(3)
O9 0.174(10) 0.161(9) 0.147(9) -0.090(8) -0.010(7) -0.027(7)
O10 0.112(8) 0.285(16) 0.34(2) -0.250(17) 0.012(10) 0.007(9)
N1 0.092(6) 0.076(5) 0.089(5) -0.024(4) -0.006(4) -0.013(4)
N2 0.097(6) 0.076(4) 0.072(4) -0.028(4) -0.010(4) -0.007(4)
C1 0.087(6) 0.073(5) 0.072(5) -0.017(4) -0.019(4) 0.004(4)
C2 0.094(8) 0.096(7) 0.090(6) -0.017(5) -0.003(5) -0.008(5)
C3 0.092(8) 0.111(9) 0.143(11) -0.018(8) -0.020(7) -0.001(6)
C4 0.120(12) 0.110(10) 0.197(17) -0.010(10) -0.056(11) 0.003(8)
N3 0.084(6) 0.112(7) 0.096(6) -0.054(5) -0.010(4) -0.016(5)
C5 0.109(10) 0.077(6) 0.154(11) 0.004(7) -0.033(8) -0.001(6)
C6 0.100(8) 0.085(6) 0.110(8) -0.027(6) -0.030(6) -0.004(5)
C7 0.121(9) 0.081(6) 0.088(6) -0.016(5) -0.012(6) -0.021(6)
C8 0.098(8) 0.130(10) 0.110(8) -0.046(8) -0.002(6) -0.025(7)
C9 0.093(8) 0.108(8) 0.135(10) -0.023(7) -0.032(7) -0.005(6)
C10 0.103(8) 0.105(8) 0.092(7) -0.030(6) -0.031(6) -0.015(6)
C11 0.134(11) 0.111(9) 0.100(8) -0.028(7) 0.000(7) -0.034(8)
C12 0.146(13) 0.180(16) 0.105(9) -0.064(10) 0.009(8) -0.042(12)
C13 0.129(11) 0.132(10) 0.100(8) -0.060(8) -0.021(7) -0.024(8)
C14 0.122(10) 0.122(9) 0.120(9) -0.049(8) -0.016(8) -0.044(8)
C15 0.115(9) 0.114(8) 0.105(8) -0.039(7) -0.019(6) -0.028(7)
C16 0.20(2) 0.201(18) 0.130(12) -0.094(13) -0.001(12) -0.012(15)
C17 0.084(6) 0.082(5) 0.064(4) -0.031(4) -0.004(4) -0.010(4)
C18 0.081(6) 0.089(6) 0.087(6) -0.034(5) 0.001(4) -0.008(5)
O99 0.098(7) 0.164(9) 0.181(10) -0.051(8) -0.017(6) -0.006(6)
C19 0.082(7) 0.127(9) 0.108(8) -0.053(7) 0.002(6) -0.019(6)
C20 0.111(9) 0.098(8) 0.108(8) -0.022(6) -0.005(6) -0.031(6)
C21 0.122(9) 0.076(6) 0.075(5) -0.017(4) 0.007(5) -0.026(5)
C22 0.104(7) 0.075(5) 0.064(4) -0.027(4) -0.005(4) -0.010(5)
C23 0.106(7) 0.069(5) 0.071(5) -0.028(4) -0.013(5) 0.000(5)
C24 0.082(6) 0.093(6) 0.086(6) -0.036(5) -0.026(5) 0.011(5)
C25 0.108(9) 0.160(11) 0.106(8) -0.071(8) -0.018(6) 0.000(8)
C26 0.100(9) 0.135(10) 0.117(9) -0.069(8) -0.003(6) 0.003(7)
C27 0.150(16) 0.190(17) 0.26(2) -0.160(18) 0.027(14) -0.024(13)
C28 0.109(13) 0.28(3) 0.40(4) -0.25(3) 0.049(17) -0.041(14)
C29 0.099(11) 0.215(18) 0.24(2) -0.168(18) 0.026(11) -0.032(11)
C30 0.141(14) 0.161(14) 0.184(16) -0.116(13) -0.015(11) 0.015(11)
C31 0.127(11) 0.163(13) 0.142(11) -0.095(11) -0.018(9) -0.005(9)
C32 0.145(17) 0.28(3) 0.33(3) -0.23(3) 0.018(18) 0.011(16)
C33 0.081(6) 0.088(6) 0.108(7) -0.050(6) -0.002(5) -0.014(5)
C34 0.097(7) 0.075(5) 0.087(6) -0.042(5) -0.003(5) -0.011(5)
C35 0.080(7) 0.104(7) 0.117(8) -0.065(6) -0.001(5) -0.006(5)
C36 0.091(6) 0.071(5) 0.096(6) -0.041(5) -0.019(5) -0.003(4)
C37 0.065(6) 0.111(8) 0.136(9) -0.058(7) 0.007(6) -0.015(5)
C38 0.084(8) 0.115(8) 0.117(8) -0.020(7) -0.031(6) -0.015(6)
C39 0.091(10) 0.159(13) 0.161(14) -0.021(11) -0.037(9) -0.015(9)
C40 0.052(8) 0.187(17) 0.35(3) -0.12(2) -0.010(13) 0.002(8)
C41 0.086(11) 0.23(2) 0.29(3) -0.16(2) 0.030(13) -0.005(11)
C42 0.090(10) 0.25(2) 0.28(2) -0.19(2) 0.036(11) -0.030(11)
C43 0.084(8) 0.169(12) 0.113(9) -0.077(9) -0.012(7) -0.012(8)
C44 0.083(6) 0.104(7) 0.073(5) -0.030(5) -0.017(4) -0.018(5)
C45 0.087(7) 0.106(7) 0.090(6) -0.053(6) -0.002(5) -0.013(5)
C46 0.096(7) 0.078(5) 0.069(5) -0.030(4) -0.004(4) -0.013(4)
C47 0.091(7) 0.088(6) 0.082(5) -0.040(5) 0.001(5) -0.014(5)
C48 0.104(8) 0.087(6) 0.090(6) -0.036(5) -0.008(5) -0.005(5)
C49 0.093(8) 0.126(9) 0.144(11) -0.076(9) 0.003(7) -0.002(7)
C50 0.126(12) 0.154(13) 0.163(14) -0.104(12) 0.015(10) -0.018(9)
C51 0.131(12) 0.220(17) 0.124(10) -0.122(12) 0.010(9) -0.023(11)
C52 0.121(9) 0.157(11) 0.097(7) -0.082(8) -0.012(6) -0.006(8)

loop_
_atom_type_symbol
_atom_type_description
_atom_type_scat_dispersion_real
_atom_type_scat_dispersion_imag
_atom_type_scat_source
C C 0.0033 0.0016 'International Tables Vol C Tables 4.2.6.8 and 6.1.1.4'
H H 0.0000 0.0000 'International Tables Vol C Tables 4.2.6.8 and 6.1.1.4'
N N 0.0061 0.0033 'International Tables Vol C Tables 4.2.6.8 and 6.1.1.4'
O O 0.0106 0.0060 'International Tables Vol C Tables 4.2.6.8 and 6.1.1.4'
F F 0.0171 0.0103 'International Tables Vol C Tables 4.2.6.8 and 6.1.1.4'
Sm Sm -0.1638 3.4418 'International Tables Vol C Tables 4.2.6.8 and 6.1.1.4'

loop_
_geom_angle_atom_site_label_1
_geom_angle_atom_site_label_2
_geom_angle_atom_site_label_3
_geom_angle
_geom_angle_site_symmetry_1
_geom_angle_site_symmetry_3
_geom_angle_publ_flag
O2 Sm1 O1 163.5(2) . . ?
O2 Sm1 O6 88.9(2) . . ?
O1 Sm1 O6 93.5(3) . . ?
O2 Sm1 O3 83.1(2) . . ?
O1 Sm1 O3 85.3(3) . . ?
O6 Sm1 O3 143.1(2) . . ?
O2 Sm1 O5 83.4(2) . . ?
O1 Sm1 O5 82.1(3) . . ?
O6 Sm1 O5 69.7(2) . . ?
O3 Sm1 O5 73.5(2) . . ?
O2 Sm1 O4 93.9(2) . . ?
O1 Sm1 O4 93.3(3) . . ?
O6 Sm1 O4 145.7(2) . . ?
O3 Sm1 O4 71.1(2) . . ?
O5 Sm1 O4 144.6(2) . . ?
O2 Sm1 O7 72.5(2) . . ?
O1 Sm1 O7 123.6(2) . . ?
O6 Sm1 O7 71.4(2) . . ?
O3 Sm1 O7 137.9(2) . . ?
O5 Sm1 O7 134.2(2) . . ?
O4 Sm1 O7 76.9(2) . . ?
O2 Sm1 O8 123.3(2) . . ?
O1 Sm1 O8 72.9(3) . . ?
O6 Sm1 O8 72.8(2) . . ?
O3 Sm1 O8 140.1(2) . . ?
O5 Sm1 O8 133.0(2) . . ?
O4 Sm1 O8 77.2(2) . . ?
O7 Sm1 O8 50.8(2) . . ?
O2 Sm1 N3 97.1(3) . . ?
O1 Sm1 N3 98.9(3) . . ?
O6 Sm1 N3 67.7(2) . . ?
O3 Sm1 N3 149.0(2) . . ?
O5 Sm1 N3 137.4(2) . . ?
O4 Sm1 N3 78.1(2) . . ?
O7 Sm1 N3 24.8(2) . . ?
O8 Sm1 N3 26.2(2) . . ?
C1 O1 Sm1 145.0(7) . . ?
C17 O2 Sm1 145.7(6) . . ?
C36 O3 Sm1 140.8(6) . . ?
C34 O4 Sm1 132.8(6) . . ?
C44 O5 Sm1 134.7(6) . . ?
C46 O6 Sm1 141.5(6) . . ?
N3 O7 Sm1 96.7(6) . . ?
N3 O8 Sm1 94.9(5) . . ?
C13 O9 C16 118.4(14) . . ?
C29 O10 C32 118.6(14) . . ?
C7 N1 C8 127.9(10) . . ?
C23 N2 C24 125.1(8) . . ?
O1 C1 C2 122.9(9) . . ?
O1 C1 C6 120.2(10) . . ?
C2 C1 C6 116.7(9) . . ?
C3 C2 C1 121.9(11) . . ?
C2 C3 C4 119.7(14) . . ?
C5 C4 C3 120.1(13) . . ?
O7 N3 O99 122.5(10) . . ?
O7 N3 O8 116.6(8) . . ?
O99 N3 O8 120.7(10) . . ?
O7 N3 Sm1 58.5(5) . . ?
O99 N3 Sm1 167.6(8) . . ?
O8 N3 Sm1 58.9(5) . . ?
C4 C5 C6 121.3(13) . . ?
C5 C6 C7 119.5(11) . . ?
C5 C6 C1 120.1(12) . . ?
C7 C6 C1 120.3(10) . . ?
N1 C7 C6 127.1(10) . . ?
N1 C8 C9 111.9(10) . . ?
C10 C9 C8 115.0(10) . . ?
C11 C10 C15 118.5(13) . . ?
C11 C10 C9 120.3(11) . . ?
C15 C10 C9 121.2(12) . . ?
C12 C11 C10 119.6(13) . . ?
C11 C12 C13 122.1(14) . . ?
O9 C13 C14 117.9(14) . . ?
O9 C13 C12 125.7(14) . . ?
C14 C13 C12 116.3(13) . . ?
C15 C14 C13 122.5(12) . . ?
C14 C15 C10 120.9(13) . . ?
O2 C17 C18 123.8(8) . . ?
O2 C17 C22 118.7(8) . . ?
C18 C17 C22 117.5(9) . . ?
C19 C18 C17 121.8(10) . . ?
C18 C19 C20 121.4(11) . . ?
C21 C20 C19 118.7(11) . . ?
C20 C21 C22 122.4(10) . . ?
C23 C22 C21 119.2(9) . . ?
C23 C22 C17 122.5(9) . . ?
C21 C22 C17 118.1(10) . . ?
N2 C23 C22 125.4(9) . . ?
N2 C24 C25 107.9(8) . . ?
C26 C25 C24 115.1(10) . . ?
C27 C26 C31 117.5(13) . . ?
C27 C26 C25 122.9(13) . . ?
C31 C26 C25 119.3(13) . . ?
C26 C27 C28 121.5(16) . . ?
C29 C28 C27 120.5(18) . . ?
C30 C29 O10 125.5(15) . . ?
C30 C29 C28 117.5(16) . . ?
O10 C29 C28 116.8(16) . . ?
C29 C30 C31 124.4(15) . . ?
C26 C31 C30 118.2(15) . . ?
F2 C33 F3 104.8(12) . . ?
F2 C33 F1 105.5(13) . . ?
F3 C33 F1 102.6(12) . . ?
F2 C33 C34 112.2(10) . . ?
F3 C33 C34 115.8(10) . . ?
F1 C33 C34 114.8(9) . . ?
O4 C34 C35 128.5(9) . . ?
O4 C34 C33 112.6(9) . . ?
C35 C34 C33 118.9(9) . . ?
C34 C35 C36 125.4(9) . . ?
O3 C36 C35 121.0(9) . . ?
O3 C36 C37 118.6(9) . . ?
C35 C36 C37 120.5(9) . . ?
C42 C37 C38 119.3(13) . . ?
C42 C37 C36 122.3(12) . . ?
C38 C37 C36 118.2(11) . . ?
C39 C38 C37 121.6(15) . . ?
C38 C39 C40 118.7(17) . . ?
C39 C40 C41 120.2(15) . . ?
C42 C41 C40 118.9(19) . . ?
C37 C42 C41 120.8(18) . . ?
F4 C43 F6 110.1(16) . . ?
F4 C43 F5 103.8(16) . . ?
F6 C43 F5 98.8(14) . . ?
F4 C43 C44 114.2(12) . . ?
F6 C43 C44 116.9(12) . . ?
F5 C43 C44 111.2(13) . . ?
O5 C44 C45 128.2(9) . . ?
O5 C44 C43 111.9(9) . . ?
C45 C44 C43 119.7(9) . . ?
C44 C45 C46 123.0(9) . . ?
O6 C46 C45 122.3(9) . . ?
O6 C46 C47 116.4(9) . . ?
C45 C46 C47 121.0(8) . . ?
C52 C47 C48 120.5(10) . . ?
C52 C47 C46 120.5(10) . . ?
C48 C47 C46 118.9(9) . . ?
C49 C48 C47 119.0(11) . . ?
C48 C49 C50 120.7(14) . . ?
C51 C50 C49 120.8(14) . . ?
C50 C51 C52 123.2(12) . . ?
C47 C52 C51 115.7(12) . . ?

loop_
_geom_bond_atom_site_label_1
_geom_bond_atom_site_label_2
_geom_bond_distance
_geom_bond_site_symmetry_2
_geom_bond_publ_flag
Sm1 O2 2.288(7) . ?
Sm1 O1 2.322(6) . ?
Sm1 O6 2.388(6) . ?
Sm1 O3 2.395(7) . ?
Sm1 O5 2.415(7) . ?
Sm1 O4 2.416(6) . ?
Sm1 O7 2.522(7) . ?
Sm1 O8 2.527(8) . ?
Sm1 N3 2.939(10) . ?
F1 C33 1.304(14) . ?
F2 C33 1.217(14) . ?
F3 C33 1.283(14) . ?
F4 C43 1.215(16) . ?
F5 C43 1.279(19) . ?
F6 C43 1.235(15) . ?
O1 C1 1.294(11) . ?
O2 C17 1.311(11) . ?
O3 C36 1.232(11) . ?
O4 C34 1.276(11) . ?
O5 C44 1.268(11) . ?
O6 C46 1.243(11) . ?
O7 N3 1.243(11) . ?
O8 N3 1.302(11) . ?
O9 C13 1.327(16) . ?
O9 C16 1.409(19) . ?
O10 C29 1.340(18) . ?
O10 C32 1.391(19) . ?
N1 C7 1.279(15) . ?
N1 C8 1.448(15) . ?
N2 C23 1.294(12) . ?
N2 C24 1.451(13) . ?
C1 C2 1.401(15) . ?
C1 C6 1.415(15) . ?
C2 C3 1.374(16) . ?
C3 C4 1.39(2) . ?
C4 C5 1.348(19) . ?
N3 O99 1.267(13) . ?
C5 C6 1.389(16) . ?
C6 C7 1.413(17) . ?
C8 C9 1.518(18) . ?
C9 C10 1.512(17) . ?
C10 C11 1.373(18) . ?
C10 C15 1.373(16) . ?
C11 C12 1.37(2) . ?
C12 C13 1.39(2) . ?
C13 C14 1.364(18) . ?
C14 C15 1.344(17) . ?
C17 C18 1.380(13) . ?
C17 C22 1.433(13) . ?
C18 C19 1.368(15) . ?
C19 C20 1.384(17) . ?
C20 C21 1.338(17) . ?
C21 C22 1.422(14) . ?
C22 C23 1.393(14) . ?
C24 C25 1.502(15) . ?
C25 C26 1.497(17) . ?
C26 C27 1.36(2) . ?
C26 C31 1.376(18) . ?
C27 C28 1.39(2) . ?
C28 C29 1.37(2) . ?
C29 C30 1.29(2) . ?
C30 C31 1.42(2) . ?
C33 C34 1.511(14) . ?
C34 C35 1.351(15) . ?
C35 C36 1.423(14) . ?
C36 C37 1.497(14) . ?
C37 C42 1.350(19) . ?
C37 C38 1.362(17) . ?
C38 C39 1.359(19) . ?
C39 C40 1.38(3) . ?
C40 C41 1.38(3) . ?
C41 C42 1.38(2) . ?
C43 C44 1.513(15) . ?
C44 C45 1.379(14) . ?
C45 C46 1.403(15) . ?
C46 C47 1.488(14) . ?
C47 C52 1.386(14) . ?
C47 C48 1.404(15) . ?
C48 C49 1.359(16) . ?
C49 C50 1.36(2) . ?
C50 C51 1.29(2) . ?
C51 C52 1.423(19) . ?

loop_
_geom_hbond_atom_site_label_D
_geom_hbond_atom_site_label_H
_geom_hbond_atom_site_label_A
_geom_hbond_distance_DH
_geom_hbond_distance_HA
_geom_hbond_distance_DA
_geom_hbond_angle_DHA
_geom_hbond_site_symmetry_A
_geom_hbond_publ_flag
N1 H1 O1 0.86 1.96 2.625(11) 133.5 . yes
N1 H1 O8 0.86 2.40 3.136(11) 144.1 . yes
N2 H77 O2 0.86 1.99 2.637(10) 131.7 . yes
N2 H77 O7 0.86 2.32 3.071(11) 145.7 . yes
C23 H23 O4 0.93 2.52 3.435(12) 168.4 2_775 yes

loop_
_geom_torsion_atom_site_label_1
_geom_torsion_atom_site_label_2
_geom_torsion_atom_site_label_3
_geom_torsion_atom_site_label_4
_geom_torsion
_geom_torsion_site_symmetry_1
_geom_torsion_site_symmetry_2
_geom_torsion_site_symmetry_3
_geom_torsion_site_symmetry_4
_geom_torsion_publ_flag
Sm1 O1 C1 C2 2.2(18) . . . . ?
Sm1 O1 C1 C6 177.5(8) . . . . ?
O1 C1 C2 C3 177.1(11) . . . . ?
C6 C1 C2 C3 1.7(17) . . . . ?
C1 C2 C3 C4 0(2) . . . . ?
C2 C3 C4 C5 -2(3) . . . . ?
Sm1 O7 N3 O99 165.4(9) . . . . ?
Sm1 O7 N3 O8 -9.8(8) . . . . ?
Sm1 O8 N3 O7 9.8(8) . . . . ?
Sm1 O8 N3 O99 -165.6(9) . . . . ?
C3 C4 C5 C6 2(3) . . . . ?
C4 C5 C6 C7 178.5(15) . . . . ?
C4 C5 C6 C1 0(2) . . . . ?
O1 C1 C6 C5 -177.5(11) . . . . ?
C2 C1 C6 C5 -1.9(17) . . . . ?
O1 C1 C6 C7 4.1(16) . . . . ?
C2 C1 C6 C7 179.7(11) . . . . ?
C8 N1 C7 C6 179.1(11) . . . . ?
C5 C6 C7 N1 -179.4(12) . . . . ?
C1 C6 C7 N1 -1(2) . . . . ?
C7 N1 C8 C9 -115.3(14) . . . . ?
N1 C8 C9 C10 64.0(15) . . . . ?
C8 C9 C10 C11 -91.8(15) . . . . ?
C8 C9 C10 C15 85.6(15) . . . . ?
C15 C10 C11 C12 0.7(19) . . . . ?
C9 C10 C11 C12 178.2(13) . . . . ?
C10 C11 C12 C13 -2(2) . . . . ?
C16 O9 C13 C14 -179.6(14) . . . . ?
C16 O9 C13 C12 4(2) . . . . ?
C11 C12 C13 O9 -179.8(14) . . . . ?
C11 C12 C13 C14 3(2) . . . . ?
O9 C13 C14 C15 179.5(12) . . . . ?
C12 C13 C14 C15 -3(2) . . . . ?
C13 C14 C15 C10 2(2) . . . . ?
C11 C10 C15 C14 -0.6(18) . . . . ?
C9 C10 C15 C14 -178.1(11) . . . . ?
Sm1 O2 C17 C18 5.7(15) . . . . ?
Sm1 O2 C17 C22 -172.7(6) . . . . ?
O2 C17 C18 C19 -179.9(9) . . . . ?
C22 C17 C18 C19 -1.5(14) . . . . ?
C17 C18 C19 C20 0.8(17) . . . . ?
C18 C19 C20 C21 -1.4(19) . . . . ?
C19 C20 C21 C22 2.8(18) . . . . ?
C20 C21 C22 C23 170.8(10) . . . . ?
C20 C21 C22 C17 -3.6(15) . . . . ?
O2 C17 C22 C23 7.2(12) . . . . ?
C18 C17 C22 C23 -171.3(8) . . . . ?
O2 C17 C22 C21 -178.7(8) . . . . ?
C18 C17 C22 C21 2.8(12) . . . . ?
C24 N2 C23 C22 166.8(8) . . . . ?
C21 C22 C23 N2 -171.6(8) . . . . ?
C17 C22 C23 N2 2.4(14) . . . . ?
C23 N2 C24 C25 -93.0(12) . . . . ?
N2 C24 C25 C26 -177.7(11) . . . . ?
C24 C25 C26 C27 57(2) . . . . ?
C24 C25 C26 C31 -130.2(14) . . . . ?
C31 C26 C27 C28 6(3) . . . . ?
C25 C26 C27 C28 179(2) . . . . ?
C26 C27 C28 C29 -5(4) . . . . ?
C32 O10 C29 C30 -7(4) . . . . ?
C32 O10 C29 C28 168(2) . . . . ?
C27 C28 C29 C30 -1(4) . . . . ?
C27 C28 C29 O10 -176(2) . . . . ?
O10 C29 C30 C31 -179.2(19) . . . . ?
C28 C29 C30 C31 6(4) . . . . ?
C27 C26 C31 C30 -1(2) . . . . ?
C25 C26 C31 C30 -174.8(14) . . . . ?
C29 C30 C31 C26 -5(3) . . . . ?
Sm1 O4 C34 C35 -9.6(17) . . . . ?
Sm1 O4 C34 C33 173.1(6) . . . . ?
F2 C33 C34 O4 -75.6(16) . . . . ?
F3 C33 C34 O4 164.1(11) . . . . ?
F1 C33 C34 O4 44.8(15) . . . . ?
F2 C33 C34 C35 106.8(16) . . . . ?
F3 C33 C34 C35 -13.5(17) . . . . ?
F1 C33 C34 C35 -132.8(13) . . . . ?
O4 C34 C35 C36 5.5(19) . . . . ?
C33 C34 C35 C36 -177.3(10) . . . . ?
Sm1 O3 C36 C35 -1.5(16) . . . . ?
Sm1 O3 C36 C37 177.7(7) . . . . ?
C34 C35 C36 O3 0.1(17) . . . . ?
C34 C35 C36 C37 -179.0(11) . . . . ?
O3 C36 C37 C42 -165.7(14) . . . . ?
C35 C36 C37 C42 13.4(19) . . . . ?
O3 C36 C37 C38 9.2(16) . . . . ?
C35 C36 C37 C38 -171.7(11) . . . . ?
C42 C37 C38 C39 -8(2) . . . . ?
C36 C37 C38 C39 176.8(12) . . . . ?
C37 C38 C39 C40 3(2) . . . . ?
C38 C39 C40 C41 4(3) . . . . ?
C39 C40 C41 C42 -6(4) . . . . ?
C38 C37 C42 C41 6(3) . . . . ?
C36 C37 C42 C41 -179.4(16) . . . . ?
C40 C41 C42 C37 1(3) . . . . ?
Sm1 O5 C44 C45 8.2(17) . . . . ?
Sm1 O5 C44 C43 -176.0(8) . . . . ?
F4 C43 C44 O5 47(2) . . . . ?
F6 C43 C44 O5 177.4(15) . . . . ?
F5 C43 C44 O5 -70.3(16) . . . . ?
F4 C43 C44 C45 -137.0(17) . . . . ?
F6 C43 C44 C45 -6(2) . . . . ?
F5 C43 C44 C45 105.9(16) . . . . ?
O5 C44 C45 C46 -6.9(18) . . . . ?
C43 C44 C45 C46 177.6(11) . . . . ?
Sm1 O6 C46 C45 -6.2(16) . . . . ?
Sm1 O6 C46 C47 179.6(6) . . . . ?
C44 C45 C46 O6 5.4(16) . . . . ?
C44 C45 C46 C47 179.4(9) . . . . ?
O6 C46 C47 C52 156.1(11) . . . . ?
C45 C46 C47 C52 -18.2(16) . . . . ?
O6 C46 C47 C48 -21.4(13) . . . . ?
C45 C46 C47 C48 164.3(10) . . . . ?
C52 C47 C48 C49 -1.0(17) . . . . ?
C46 C47 C48 C49 176.5(10) . . . . ?
C47 C48 C49 C50 1(2) . . . . ?
C48 C49 C50 C51 1(3) . . . . ?
C49 C50 C51 C52 -2(3) . . . . ?
C48 C47 C52 C51 -0.2(19) . . . . ?
C46 C47 C52 C51 -177.6(12) . . . . ?
C50 C51 C52 C47 2(3) . . . . ?
